data_4106317
loop_
_publ_author_name
'Shainaz M. Landge'
'Ekatarina Tkatchouk'
'Diego Ben\'itez'
'Don Antoine Lanfranchi'
'Mourad Elhabiri'
'William A. Goddard'
'Ivan Aprahamian'

_publ_contact_author 'Ivan Aprahamian'
_publ_contact_author_email ivan.aprahamian@dartmouth.edu
_publ_section_title
;
 Isomerization Mechanism in Hydrazone-Based Rotary Switches: Lateral
 Shift, Rotation, or Tautomerization?
;
_journal_name_full 'Journal of the American Chemical Society'
_journal_page_first 9812
_journal_page_last 9823
_journal_paper_doi 10.1021/ja200699v
_journal_volume 133
_journal_year 2011
_chemical_formula_moiety 'C19 H18 N3 O2, C2 O2 F3'
_chemical_formula_sum 'C21 H18 F3 N3 O4'
_chemical_formula_weight 433.38
_space_group_IT_number 2
_symmetry_cell_setting triclinic
_symmetry_Int_Tables_number 2
_symmetry_space_group_name_Hall '-P 1'
_symmetry_space_group_name_H-M 'P -1'
_atom_sites_solution_hydrogens difmap
_atom_sites_solution_primary direct
_atom_sites_solution_secondary difmap
_audit_creation_method SHELXL-97
_cell_angle_alpha 86.1330(10)
_cell_angle_beta 83.3570(10)
_cell_angle_gamma 66.9750(10)
_cell_formula_units_Z 2
_cell_length_a 7.6924(6)
_cell_length_b 8.5035(6)
_cell_length_c 16.6802(12)
_cell_measurement_reflns_used 8185
_cell_measurement_temperature 173(2)
_cell_measurement_theta_max 25.33
_cell_measurement_theta_min 2.60
_cell_volume 997.13(13)
_computing_cell_refinement 'APEX2 (BRUKER, V2008.5-0, 2006)'
_computing_data_collection 'COSMO (BRUKER, V1.58, 2006)'
_computing_data_reduction 'SAINT (BRUKER, V7.34A, 2006)'
_computing_molecular_graphics 'SHELXTL (Sheldrick, Acta Cryst. A64 2008, 112-122)'
_computing_publication_material 'SHELXTL (Sheldrick, Acta Cryst. A64 2008, 112-122)'
_computing_structure_refinement 'SHELXL (Sheldrick, Acta Cryst. A64 2008, 112-122)'
_computing_structure_solution 'SHELXS (Sheldrick, Acta Cryst. A64 2008, 112-122)'
_diffrn_ambient_temperature 173(2)
_diffrn_detector_area_resol_mean 836.6
_diffrn_measured_fraction_theta_full 1.000
_diffrn_measured_fraction_theta_max 0.998
_diffrn_measurement_device_type 'Bruker APEX-II CCD'
_diffrn_measurement_method '\w,and/f 0.5 deg'
_diffrn_radiation_monochromator graphite
_diffrn_radiation_probe x-ray
_diffrn_radiation_type MoK\a
_diffrn_radiation_wavelength 0.71073
_diffrn_reflns_av_R_equivalents 0.0496
_diffrn_reflns_av_sigmaI/netI 0.0516
_diffrn_reflns_limit_h_max 9
_diffrn_reflns_limit_h_min -9
_diffrn_reflns_limit_k_max 10
_diffrn_reflns_limit_k_min -10
_diffrn_reflns_limit_l_max 20
_diffrn_reflns_limit_l_min -20
_diffrn_reflns_number 16260
_diffrn_reflns_theta_full 25.00
_diffrn_reflns_theta_max 25.36
_diffrn_reflns_theta_min 2.46
_diffrn_source 'fine-focus sealed tube'
_exptl_absorpt_coefficient_mu 0.120
_exptl_absorpt_correction_T_max 0.9940
_exptl_absorpt_correction_T_min 0.9554
_exptl_absorpt_correction_type multi-scan
_exptl_absorpt_process_details SADABS
_exptl_crystal_colour yellow
_exptl_crystal_density_diffrn 1.443
_exptl_crystal_description plate
_exptl_crystal_F_000 448
_exptl_crystal_size_max 0.39
_exptl_crystal_size_mid 0.23
_exptl_crystal_size_min 0.05
_refine_diff_density_max 0.366
_refine_diff_density_min -0.357
_refine_diff_density_rms 0.048
_refine_ls_extinction_method none
_refine_ls_goodness_of_fit_ref 1.073
_refine_ls_hydrogen_treatment refall
_refine_ls_matrix_type full
_refine_ls_number_parameters 352
_refine_ls_number_reflns 3654
_refine_ls_number_restraints 0
_refine_ls_restrained_S_all 1.073
_refine_ls_R_factor_all 0.0614
_refine_ls_R_factor_gt 0.0541
_refine_ls_shift/su_max 0.000
_refine_ls_shift/su_mean 0.000
_refine_ls_structure_factor_coef Fsqd
_refine_ls_weighting_details 'calc w=1/[\s^2^(Fo^2^)+(0.0814P)^2^+0.2558P] where P=(Fo^2^+2Fc^2^)/3'
_refine_ls_weighting_scheme calc
_refine_ls_wR_factor_gt 0.1535
_refine_ls_wR_factor_ref 0.1630
_reflns_number_gt 3054
_reflns_number_total 3654
_reflns_threshold_expression >2sigma(I)
_cod_data_source_file ja200699v_si_004.cif
_cod_data_source_block ia910_0m
_cod_database_code 4106317

loop_
_symmetry_equiv_pos_as_xyz
'x, y, z'
'-x, -y, -z'

loop_
_atom_site_label
_atom_site_type_symbol
_atom_site_fract_x
_atom_site_fract_y
_atom_site_fract_z
_atom_site_U_iso_or_equiv
_atom_site_adp_type
_atom_site_occupancy
_atom_site_symmetry_multiplicity
_atom_site_calc_flag
N1 N 0.5242(2) 0.6726(2) 0.43144(10) 0.0446(4) Uani 1 1 d
H1 H 0.420(3) 0.739(3) 0.4126(13) 0.052(6) Uiso 1 1 d
N2 N 0.6535(2) 0.56043(19) 0.38249(9) 0.0436(4) Uani 1 1 d
N3 N 0.8136(2) 0.4633(2) 0.18373(10) 0.0469(4) Uani 1 1 d
H3 H 0.744(4) 0.576(4) 0.1668(15) 0.073(7) Uiso 1 1 d
O1 O 0.42126(18) 0.57378(17) 0.20884(8) 0.0501(4) Uani 1 1 d
O2 O 0.3035(2) 0.75623(18) 0.31163(8) 0.0557(4) Uani 1 1 d
C1 C 0.5664(3) 0.6964(2) 0.50768(11) 0.0435(4) Uani 1 1 d
C2 C 0.4346(3) 0.8384(2) 0.55270(11) 0.0439(4) Uani 1 1 d
C3 C 0.2637(3) 0.9569(3) 0.52371(13) 0.0483(5) Uani 1 1 d
H3A H 0.234(3) 0.944(3) 0.4700(15) 0.057(6) Uiso 1 1 d
C4 C 0.1439(3) 1.0914(3) 0.56966(14) 0.0555(5) Uani 1 1 d
H4 H 0.038(3) 1.173(3) 0.5477(13) 0.054(6) Uiso 1 1 d
C5 C 0.1880(3) 1.1162(3) 0.64595(14) 0.0596(6) Uani 1 1 d
H5 H 0.101(4) 1.208(3) 0.6793(15) 0.074(7) Uiso 1 1 d
C6 C 0.3511(3) 1.0059(3) 0.67517(14) 0.0581(6) Uani 1 1 d
H6 H 0.388(3) 1.019(3) 0.7252(16) 0.066(7) Uiso 1 1 d
C7 C 0.4784(3) 0.8635(3) 0.62990(12) 0.0501(5) Uani 1 1 d
C8 C 0.6472(3) 0.7485(3) 0.66006(14) 0.0579(5) Uani 1 1 d
H8 H 0.675(4) 0.772(3) 0.7117(17) 0.071(7) Uiso 1 1 d
C9 C 0.7707(3) 0.6148(3) 0.61513(13) 0.0575(5) Uani 1 1 d
H9 H 0.890(4) 0.530(3) 0.6307(15) 0.067(7) Uiso 1 1 d
C10 C 0.7309(3) 0.5875(3) 0.53851(13) 0.0504(5) Uani 1 1 d
H10 H 0.814(3) 0.497(3) 0.5114(13) 0.053(6) Uiso 1 1 d
C11 C 0.6172(3) 0.5429(2) 0.31012(11) 0.0434(4) Uani 1 1 d
C12 C 0.4321(3) 0.6375(2) 0.27766(11) 0.0472(5) Uani 1 1 d
C13 C 0.2524(3) 0.6634(3) 0.16675(14) 0.0621(6) Uani 1 1 d
H13A H 0.151(4) 0.642(4) 0.2013(18) 0.085(9) Uiso 1 1 d
H13B H 0.229(4) 0.786(4) 0.1619(17) 0.088(9) Uiso 1 1 d
C14 C 0.2878(4) 0.5847(3) 0.08641(15) 0.0631(6) Uani 1 1 d
H14A H 0.319(4) 0.468(4) 0.0930(15) 0.071(7) Uiso 1 1 d
H14B H 0.411(4) 0.597(3) 0.0554(16) 0.080(8) Uiso 1 1 d
H14C H 0.174(4) 0.648(4) 0.0543(17) 0.080(8) Uiso 1 1 d
C15 C 0.7763(3) 0.4174(2) 0.26060(11) 0.0433(4) Uani 1 1 d
C16 C 0.8906(3) 0.2589(2) 0.28961(12) 0.0461(4) Uani 1 1 d
H16 H 0.865(3) 0.225(3) 0.3443(13) 0.048(5) Uiso 1 1 d
C17 C 1.0382(3) 0.1505(3) 0.23901(13) 0.0514(5) Uani 1 1 d
H17 H 1.119(3) 0.038(3) 0.2583(13) 0.052(6) Uiso 1 1 d
C18 C 1.0704(3) 0.2012(3) 0.16033(13) 0.0522(5) Uani 1 1 d
H18 H 1.170(4) 0.127(3) 0.1227(15) 0.073(7) Uiso 1 1 d
C19 C 0.9555(3) 0.3600(3) 0.13376(13) 0.0506(5) Uani 1 1 d
H19 H 0.969(3) 0.408(3) 0.0818(13) 0.049(5) Uiso 1 1 d
F1 F 0.8341(3) 1.0373(3) 0.09233(16) 0.1292(8) Uani 1 1 d
F2 F 0.5363(3) 1.11900(18) 0.11480(10) 0.0971(6) Uani 1 1 d
F3 F 0.6654(3) 1.06497(19) -0.00380(9) 0.0880(5) Uani 1 1 d
O3 O 0.8110(2) 0.7265(2) 0.03256(9) 0.0679(5) Uani 1 1 d
O4 O 0.6430(2) 0.79111(18) 0.15220(9) 0.0643(4) Uani 1 1 d
C20 C 0.7163(3) 0.8239(3) 0.08571(12) 0.0505(5) Uani 1 1 d
C21 C 0.6872(3) 1.0123(3) 0.07212(13) 0.0580(5) Uani 1 1 d

loop_
_atom_site_aniso_label
_atom_site_aniso_U_11
_atom_site_aniso_U_22
_atom_site_aniso_U_33
_atom_site_aniso_U_23
_atom_site_aniso_U_13
_atom_site_aniso_U_12
N1 0.0433(9) 0.0422(8) 0.0423(9) -0.0016(7) 0.0004(7) -0.0112(7)
N2 0.0454(8) 0.0386(8) 0.0439(9) -0.0009(6) 0.0031(6) -0.0153(7)
N3 0.0489(9) 0.0424(9) 0.0439(9) -0.0005(7) 0.0009(7) -0.0134(7)
O1 0.0470(7) 0.0484(8) 0.0458(8) -0.0037(6) -0.0044(6) -0.0084(6)
O2 0.0504(8) 0.0512(8) 0.0490(8) -0.0059(6) -0.0018(6) -0.0017(6)
C1 0.0473(10) 0.0438(10) 0.0409(10) 0.0021(8) 0.0016(8) -0.0212(8)
C2 0.0460(10) 0.0432(10) 0.0444(10) 0.0001(8) 0.0044(8) -0.0217(8)
C3 0.0490(10) 0.0461(10) 0.0487(11) -0.0011(8) 0.0024(8) -0.0193(8)
C4 0.0532(12) 0.0442(11) 0.0648(13) -0.0018(9) 0.0058(10) -0.0173(10)
C5 0.0650(13) 0.0511(12) 0.0627(14) -0.0137(10) 0.0152(11) -0.0264(11)
C6 0.0700(14) 0.0636(13) 0.0496(12) -0.0116(10) 0.0079(10) -0.0375(12)
C7 0.0555(11) 0.0558(11) 0.0456(11) -0.0023(8) 0.0033(8) -0.0306(10)
C8 0.0621(13) 0.0724(14) 0.0459(12) -0.0003(10) -0.0067(9) -0.0330(11)
C9 0.0531(12) 0.0659(13) 0.0538(12) 0.0079(10) -0.0105(9) -0.0234(11)
C10 0.0475(11) 0.0486(11) 0.0507(11) 0.0015(9) -0.0009(8) -0.0155(9)
C11 0.0456(10) 0.0399(9) 0.0407(10) 0.0008(7) 0.0003(8) -0.0140(8)
C12 0.0498(10) 0.0429(10) 0.0432(10) 0.0015(8) -0.0008(8) -0.0132(8)
C13 0.0532(12) 0.0657(15) 0.0532(13) -0.0059(10) -0.0108(10) -0.0056(11)
C14 0.0671(15) 0.0607(14) 0.0569(13) -0.0044(11) -0.0151(11) -0.0168(12)
C15 0.0433(9) 0.0430(10) 0.0437(10) -0.0020(8) -0.0009(7) -0.0177(8)
C16 0.0461(10) 0.0429(10) 0.0472(11) 0.0003(8) -0.0015(8) -0.0161(8)
C17 0.0478(10) 0.0411(10) 0.0602(13) -0.0040(9) -0.0050(9) -0.0114(9)
C18 0.0461(10) 0.0515(11) 0.0552(12) -0.0119(9) 0.0052(9) -0.0159(9)
C19 0.0520(11) 0.0528(11) 0.0445(11) -0.0050(9) 0.0044(8) -0.0193(9)
F1 0.1279(16) 0.1048(14) 0.195(2) 0.0245(14) -0.0716(16) -0.0779(13)
F2 0.1233(14) 0.0479(8) 0.0906(11) -0.0030(7) 0.0201(10) -0.0095(8)
F3 0.1306(14) 0.0644(9) 0.0652(9) 0.0161(7) -0.0051(9) -0.0377(9)
O3 0.0752(10) 0.0541(9) 0.0555(9) -0.0041(7) 0.0101(7) -0.0087(8)
O4 0.0843(11) 0.0493(8) 0.0492(9) 0.0020(6) 0.0084(7) -0.0195(8)
C20 0.0524(11) 0.0493(11) 0.0453(11) 0.0022(8) -0.0056(8) -0.0150(9)
C21 0.0670(13) 0.0536(12) 0.0536(12) 0.0009(9) -0.0046(10) -0.0244(10)

loop_
_atom_type_symbol
_atom_type_description
_atom_type_scat_dispersion_real
_atom_type_scat_dispersion_imag
_atom_type_scat_source
C C 0.0033 0.0016 'International Tables Vol C Tables 4.2.6.8 and 6.1.1.4'
H H 0.0000 0.0000 'International Tables Vol C Tables 4.2.6.8 and 6.1.1.4'
N N 0.0061 0.0033 'International Tables Vol C Tables 4.2.6.8 and 6.1.1.4'
O O 0.0106 0.0060 'International Tables Vol C Tables 4.2.6.8 and 6.1.1.4'
F F 0.0171 0.0103 'International Tables Vol C Tables 4.2.6.8 and 6.1.1.4'

loop_
_geom_angle_atom_site_label_1
_geom_angle_atom_site_label_2
_geom_angle_atom_site_label_3
_geom_angle
N2 N1 C1 120.28(16)
N2 N1 H1 118.0(14)
C1 N1 H1 121.2(14)
C11 N2 N1 120.45(16)
C19 N3 C15 122.55(17)
C19 N3 H3 119.4(16)
C15 N3 H3 117.8(16)
C12 O1 C13 117.66(15)
C10 C1 N1 121.19(17)
C10 C1 C2 120.78(18)
N1 C1 C2 118.03(17)
C7 C2 C3 118.50(18)
C7 C2 C1 118.02(18)
C3 C2 C1 123.48(18)
C4 C3 C2 120.6(2)
C4 C3 H3A 120.0(13)
C2 C3 H3A 119.3(13)
C3 C4 C5 120.8(2)
C3 C4 H4 119.1(14)
C5 C4 H4 119.9(14)
C6 C5 C4 120.1(2)
C6 C5 H5 119.0(16)
C4 C5 H5 120.9(16)
C5 C6 C7 121.0(2)
C5 C6 H6 123.1(15)
C7 C6 H6 115.9(15)
C8 C7 C2 119.76(19)
C8 C7 C6 121.2(2)
C2 C7 C6 119.0(2)
C9 C8 C7 120.6(2)
C9 C8 H8 121.7(15)
C7 C8 H8 117.5(15)
C8 C9 C10 120.7(2)
C8 C9 H9 126.4(15)
C10 C9 H9 112.9(15)
C1 C10 C9 120.09(19)
C1 C10 H10 121.8(14)
C9 C10 H10 118.1(14)
N2 C11 C15 114.94(16)
N2 C11 C12 124.22(16)
C15 C11 C12 120.84(16)
O2 C12 O1 124.30(18)
O2 C12 C11 123.78(18)
O1 C12 C11 111.89(15)
O1 C13 C14 107.17(18)
O1 C13 H13A 103.9(17)
C14 C13 H13A 112.0(17)
O1 C13 H13B 109.3(17)
C14 C13 H13B 111.9(17)
H13A C13 H13B 112(2)
C13 C14 H14A 109.8(16)
C13 C14 H14B 108.2(15)
H14A C14 H14B 105(2)
C13 C14 H14C 109.3(15)
H14A C14 H14C 115(2)
H14B C14 H14C 109(2)
N3 C15 C16 118.81(17)
N3 C15 C11 117.60(16)
C16 C15 C11 123.56(17)
C15 C16 C17 119.49(19)
C15 C16 H16 119.3(12)
C17 C16 H16 121.2(12)
C18 C17 C16 120.00(19)
C18 C17 H17 119.5(13)
C16 C17 H17 120.5(13)
C19 C18 C17 118.99(19)
C19 C18 H18 118.9(16)
C17 C18 H18 122.1(16)
N3 C19 C18 120.15(19)
N3 C19 H19 114.4(13)
C18 C19 H19 125.4(13)
O3 C20 O4 128.9(2)
O3 C20 C21 116.71(19)
O4 C20 C21 114.37(18)
F1 C21 F3 107.4(2)
F1 C21 F2 106.6(2)
F3 C21 F2 105.33(19)
F1 C21 C20 110.24(19)
F3 C21 C20 112.99(18)
F2 C21 C20 113.86(18)

loop_
_geom_bond_atom_site_label_1
_geom_bond_atom_site_label_2
_geom_bond_distance
N1 N2 1.319(2)
N1 C1 1.395(3)
N1 H1 0.86(2)
N2 C11 1.301(2)
N3 C19 1.340(2)
N3 C15 1.347(2)
N3 H3 0.94(3)
O1 C12 1.326(2)
O1 C13 1.458(3)
O2 C12 1.219(2)
C1 C10 1.376(3)
C1 C2 1.428(3)
C2 C7 1.418(3)
C2 C3 1.422(3)
C3 C4 1.369(3)
C3 H3A 0.97(2)
C4 C5 1.404(3)
C4 H4 0.93(2)
C5 C6 1.361(4)
C5 H5 0.96(3)
C6 C7 1.421(3)
C6 H6 0.94(3)
C7 C8 1.409(3)
C8 C9 1.365(3)
C8 H8 0.96(3)
C9 C10 1.402(3)
C9 H9 0.97(3)
C10 H10 0.90(2)
C11 C15 1.477(2)
C11 C12 1.480(3)
C13 C14 1.487(3)
C13 H13A 0.98(3)
C13 H13B 0.99(3)
C14 H14A 0.93(3)
C14 H14B 1.07(3)
C14 H14C 1.02(3)
C15 C16 1.381(3)
C16 C17 1.384(3)
C16 H16 0.96(2)
C17 C18 1.379(3)
C17 H17 0.97(2)
C18 C19 1.370(3)
C18 H18 0.97(3)
C19 H19 0.94(2)
F1 C21 1.311(3)
F2 C21 1.323(3)
F3 C21 1.322(3)
O3 C20 1.217(2)
O4 C20 1.250(2)
C20 C21 1.533(3)

loop_
_geom_hbond_atom_site_label_D
_geom_hbond_atom_site_label_H
_geom_hbond_atom_site_label_A
_geom_hbond_distance_DH
_geom_hbond_distance_HA
_geom_hbond_distance_DA
_geom_hbond_angle_DHA
N1 H1 O2 0.86(2) 1.97(2) 2.652(2) 135.3(19)
N3 H3 O4 0.94(3) 1.70(3) 2.621(2) 167(2)

loop_
_geom_torsion_atom_site_label_1
_geom_torsion_atom_site_label_2
_geom_torsion_atom_site_label_3
_geom_torsion_atom_site_label_4
_geom_torsion
C1 N1 N2 C11 -177.18(16)
N2 N1 C1 C10 -9.9(3)
N2 N1 C1 C2 169.43(15)
C10 C1 C2 C7 -0.1(3)
N1 C1 C2 C7 -179.43(16)
C10 C1 C2 C3 179.04(18)
N1 C1 C2 C3 -0.3(3)
C7 C2 C3 C4 -0.3(3)
C1 C2 C3 C4 -179.45(17)
C2 C3 C4 C5 0.6(3)
C3 C4 C5 C6 -0.1(3)
C4 C5 C6 C7 -0.6(3)
C3 C2 C7 C8 -179.74(18)
C1 C2 C7 C8 -0.6(3)
C3 C2 C7 C6 -0.3(3)
C1 C2 C7 C6 178.83(16)
C5 C6 C7 C8 -179.8(2)
C5 C6 C7 C2 0.8(3)
C2 C7 C8 C9 1.1(3)
C6 C7 C8 C9 -178.32(19)
C7 C8 C9 C10 -0.9(3)
N1 C1 C10 C9 179.59(17)
C2 C1 C10 C9 0.2(3)
C8 C9 C10 C1 0.2(3)
N1 N2 C11 C15 177.94(15)
N1 N2 C11 C12 -2.7(3)
C13 O1 C12 O2 7.0(3)
C13 O1 C12 C11 -175.10(18)
N2 C11 C12 O2 9.6(3)
C15 C11 C12 O2 -171.04(18)
N2 C11 C12 O1 -168.28(17)
C15 C11 C12 O1 11.0(2)
C12 O1 C13 C14 171.1(2)
C19 N3 C15 C16 1.2(3)
C19 N3 C15 C11 179.44(17)
N2 C11 C15 N3 -134.68(18)
C12 C11 C15 N3 45.9(2)
N2 C11 C15 C16 43.5(3)
C12 C11 C15 C16 -135.9(2)
N3 C15 C16 C17 -1.0(3)
C11 C15 C16 C17 -179.09(17)
C15 C16 C17 C18 0.1(3)
C16 C17 C18 C19 0.6(3)
C15 N3 C19 C18 -0.6(3)
C17 C18 C19 N3 -0.4(3)
O3 C20 C21 F1 -82.6(3)
O4 C20 C21 F1 95.2(3)
O3 C20 C21 F3 37.6(3)
O4 C20 C21 F3 -144.7(2)
O3 C20 C21 F2 157.7(2)
O4 C20 C21 F2 -24.6(3)
